data_7101201
loop_
_publ_author_name
'Dirk Walther'
'Reinald Fischer'
'Helmar Gorls'
'Jens Langer'
'Astrid Malassa'
'Gavin Vaughan'

_publ_section_title
;
A Key Step of the Formation of Acrylic Acid from CO~2~ and
Ethylene: The Transformation of a Nickelalactone into a
Nickel-acrylate Complex
;
_journal_issue 23
_journal_name_full 'Chemical Communications'
_journal_paper_doi 10.1039/b603540j
_journal_year 2006
_chemical_formula_sum 'C42 H40 N Ni O2 P3'
_chemical_formula_weight 742.37
_chemical_name_systematic
;
?
;
_space_group_IT_number 61
_symmetry_cell_setting orthorhombic
_symmetry_space_group_name_Hall '-P 2ac 2ab'
_symmetry_space_group_name_H-M 'P b c a'
_atom_sites_solution_hydrogens geom
_atom_sites_solution_primary direct
_atom_sites_solution_secondary difmap
_audit_creation_method SHELXL-97
_cell_angle_alpha 90.00
_cell_angle_beta 90.00
_cell_angle_gamma 90.00
_cell_formula_units_Z 8
_cell_length_a 19.0310(5)
_cell_length_b 16.9081(4)
_cell_length_c 23.1607(7)
_cell_measurement_temperature 183(2)
_cell_volume 7452.6(3)
_computing_cell_refinement DENZO
_computing_data_collection COLLECT
_computing_data_reduction DENZO
_computing_molecular_graphics SHELXTL/PC
_computing_publication_material SHELXL-97
_computing_structure_refinement 'SHELXL-97 (Sheldrick, 1997)'
_computing_structure_solution 'SHELXS-97 (Sheldrick, 1990)'
_diffrn_ambient_temperature 183(2)
_diffrn_measured_fraction_theta_full 0.989
_diffrn_measured_fraction_theta_max 0.989
_diffrn_measurement_device_type KappaCCD
_diffrn_measurement_method 'phi- + omega-scan'
_diffrn_radiation_monochromator graphite
_diffrn_radiation_source 'fine-focus sealed tube'
_diffrn_radiation_type MoK\a
_diffrn_radiation_wavelength 0.71073
_diffrn_reflns_av_R_equivalents 0.1435
_diffrn_reflns_av_sigmaI/netI 0.0903
_diffrn_reflns_limit_h_max 23
_diffrn_reflns_limit_h_min -24
_diffrn_reflns_limit_k_max 21
_diffrn_reflns_limit_k_min -21
_diffrn_reflns_limit_l_max 28
_diffrn_reflns_limit_l_min -29
_diffrn_reflns_number 45196
_diffrn_reflns_theta_full 27.50
_diffrn_reflns_theta_max 27.50
_diffrn_reflns_theta_min 1.84
_exptl_absorpt_coefficient_mu 0.686
_exptl_absorpt_correction_type none
_exptl_crystal_colour yellow
_exptl_crystal_density_diffrn 1.323
_exptl_crystal_density_method 'not measured'
_exptl_crystal_description prism
_exptl_crystal_F_000 3104
_exptl_crystal_size_max 0.03
_exptl_crystal_size_mid 0.03
_exptl_crystal_size_min 0.03
_refine_diff_density_max 0.458
_refine_diff_density_min -0.424
_refine_diff_density_rms 0.076
_refine_ls_extinction_method none
_refine_ls_goodness_of_fit_ref 1.037
_refine_ls_hydrogen_treatment constr
_refine_ls_matrix_type full
_refine_ls_number_parameters 442
_refine_ls_number_reflns 8459
_refine_ls_number_restraints 0
_refine_ls_restrained_S_all 1.037
_refine_ls_R_factor_all 0.1271
_refine_ls_R_factor_gt 0.0622
_refine_ls_shift/su_max 0.001
_refine_ls_shift/su_mean 0.000
_refine_ls_structure_factor_coef Fsqd
_refine_ls_weighting_details 'calc w=1/[\s^2^(Fo^2^)+(0.0595P)^2^+7.0849P] where P=(Fo^2^+2Fc^2^)/3'
_refine_ls_weighting_scheme calc
_refine_ls_wR_factor_gt 0.1266
_refine_ls_wR_factor_ref 0.1560
_reflns_number_gt 5010
_reflns_number_total 8459
_reflns_threshold_expression >2sigma(I)
_cod_data_source_file b603540j.txt
_cod_depositor_comments
;
The following automatic conversions were performed:
'_exptl_absorpt_correction_type' value 'NONE' changed to 'none' according
to '/home/saulius/struct/CIF-dictionaries/cif_core.dic' dictionary named
'cif_core.dic' version 2.4.1 from 2010-06-29.

Automatic conversion script
Id: cif_fix_enum 1527 2010-12-29 10:47:43Z saulius 
;
_cod_original_sg_symbol_H-M Pbca
_cod_database_code 7101201

loop_
_symmetry_equiv_pos_as_xyz
'x, y, z'
'-x+1/2, -y, z+1/2'
'-x, y+1/2, -z+1/2'
'x+1/2, -y+1/2, -z'
'-x, -y, -z'
'x-1/2, y, -z-1/2'
'x, -y-1/2, z-1/2'
'-x-1/2, y-1/2, z'

loop_
_atom_site_label
_atom_site_type_symbol
_atom_site_fract_x
_atom_site_fract_y
_atom_site_fract_z
_atom_site_U_iso_or_equiv
_atom_site_adp_type
_atom_site_occupancy
_atom_site_symmetry_multiplicity
_atom_site_calc_flag
_atom_site_refinement_flags
Ni Ni 0.17817(2) 0.74481(3) 0.20062(2) 0.03300(14) Uani 1 1 d .
P1 P 0.12139(5) 0.81180(6) 0.13911(4) 0.0312(2) Uani 1 1 d .
P2 P 0.07989(5) 0.68398(6) 0.22889(5) 0.0315(2) Uani 1 1 d .
P3 P -0.12313(5) 0.85137(6) 0.10634(5) 0.0373(3) Uani 1 1 d .
O1 O 0.23798(13) 0.67888(16) 0.24462(13) 0.0437(7) Uani 1 1 d .
O2 O 0.34973(14) 0.64325(17) 0.25843(14) 0.0485(8) Uani 1 1 d .
N1 N -0.01729(15) 0.78395(18) 0.17408(14) 0.0319(7) Uani 1 1 d .
C1 C 0.26510(19) 0.7977(3) 0.1774(2) 0.0434(10) Uani 1 1 d .
H1A H 0.2619 0.8152 0.1367 0.052 Uiso 1 1 calc R
H1B H 0.2737 0.8445 0.2021 0.052 Uiso 1 1 calc R
C2 C 0.3236(2) 0.7386(2) 0.1844(2) 0.0434(10) Uani 1 1 d .
H2A H 0.3681 0.7663 0.1932 0.052 Uiso 1 1 calc R
H2B H 0.3299 0.7084 0.1482 0.052 Uiso 1 1 calc R
C3 C 0.3050(2) 0.6828(2) 0.2332(2) 0.0399(10) Uani 1 1 d .
C4 C 0.03324(19) 0.8467(2) 0.16002(18) 0.0336(9) Uani 1 1 d .
H4A H 0.0380 0.8818 0.1940 0.040 Uiso 1 1 calc R
H4B H 0.0138 0.8787 0.1280 0.040 Uiso 1 1 calc R
C5 C 0.1078(2) 0.7511(2) 0.07533(18) 0.0347(8) Uani 1 1 d .
C6 C 0.1609(3) 0.7035(4) 0.0578(3) 0.107(3) Uani 1 1 d .
H6A H 0.2035 0.7029 0.0791 0.128 Uiso 1 1 calc R
C7 C 0.1544(4) 0.6561(5) 0.0100(3) 0.128(4) Uani 1 1 d .
H7A H 0.1935 0.6256 -0.0026 0.153 Uiso 1 1 calc R
C8 C 0.0931(3) 0.6524(3) -0.0196(3) 0.0774(18) Uani 1 1 d .
H8A H 0.0874 0.6166 -0.0508 0.093 Uiso 1 1 calc R
C9 C 0.0400(3) 0.7008(4) -0.0035(3) 0.094(2) Uani 1 1 d .
H9A H -0.0025 0.7012 -0.0250 0.113 Uiso 1 1 calc R
C10 C 0.0471(2) 0.7496(4) 0.0439(2) 0.0746(18) Uani 1 1 d .
H10A H 0.0091 0.7828 0.0548 0.089 Uiso 1 1 calc R
C11 C 0.15426(19) 0.9060(2) 0.11203(17) 0.0326(8) Uani 1 1 d .
C12 C 0.1823(2) 0.9610(3) 0.1509(2) 0.0492(11) Uani 1 1 d .
H12A H 0.1864 0.9477 0.1906 0.059 Uiso 1 1 calc R
C13 C 0.2039(3) 1.0340(3) 0.1319(3) 0.0592(14) Uani 1 1 d .
H13A H 0.2231 1.0709 0.1585 0.071 Uiso 1 1 calc R
C14 C 0.1978(2) 1.0542(3) 0.0743(3) 0.0546(13) Uani 1 1 d .
H14A H 0.2129 1.1047 0.0613 0.066 Uiso 1 1 calc R
C15 C 0.1702(3) 1.0016(3) 0.0362(2) 0.0551(12) Uani 1 1 d .
H15A H 0.1655 1.0157 -0.0033 0.066 Uiso 1 1 calc R
C16 C 0.1486(2) 0.9269(2) 0.05480(19) 0.0437(10) Uani 1 1 d .
H16A H 0.1300 0.8902 0.0278 0.052 Uiso 1 1 calc R
C17 C -0.00102(19) 0.7436(2) 0.22803(17) 0.0316(8) Uani 1 1 d .
H17A H -0.0410 0.7085 0.2378 0.038 Uiso 1 1 calc R
H17C H 0.0025 0.7838 0.2589 0.038 Uiso 1 1 calc R
C18 C 0.0614(2) 0.5975(2) 0.18495(18) 0.0369(9) Uani 1 1 d .
C19 C 0.1093(2) 0.5353(3) 0.1868(2) 0.0609(14) Uani 1 1 d .
H19A H 0.1491 0.5389 0.2114 0.073 Uiso 1 1 calc R
C20 C 0.0999(3) 0.4688(3) 0.1537(3) 0.081(2) Uani 1 1 d .
H20A H 0.1325 0.4264 0.1560 0.097 Uiso 1 1 calc R
C21 C 0.0427(3) 0.4639(3) 0.1170(3) 0.0749(18) Uani 1 1 d .
H21A H 0.0358 0.4179 0.0941 0.090 Uiso 1 1 calc R
C22 C -0.0038(3) 0.5250(3) 0.1137(3) 0.0712(17) Uani 1 1 d .
H22A H -0.0424 0.5220 0.0877 0.085 Uiso 1 1 calc R
C23 C 0.0049(2) 0.5912(3) 0.1477(2) 0.0549(13) Uani 1 1 d .
H23B H -0.0284 0.6330 0.1456 0.066 Uiso 1 1 calc R
C24 C 0.0714(2) 0.6462(2) 0.30255(18) 0.0365(9) Uani 1 1 d .
C25 C 0.0124(2) 0.6013(3) 0.3183(2) 0.0457(11) Uani 1 1 d .
H25A H -0.0216 0.5878 0.2899 0.055 Uiso 1 1 calc R
C26 C 0.0034(2) 0.5768(3) 0.3743(2) 0.0497(11) Uani 1 1 d .
H26A H -0.0370 0.5470 0.3847 0.060 Uiso 1 1 calc R
C27 C 0.0528(3) 0.5952(3) 0.4153(2) 0.0633(14) Uani 1 1 d .
H27A H 0.0462 0.5785 0.4541 0.076 Uiso 1 1 calc R
C28 C 0.1125(3) 0.6383(3) 0.4003(2) 0.0651(15) Uani 1 1 d .
H28A H 0.1468 0.6504 0.4288 0.078 Uiso 1 1 calc R
C29 C 0.1218(2) 0.6636(3) 0.3439(2) 0.0479(11) Uani 1 1 d .
H29A H 0.1626 0.6928 0.3336 0.058 Uiso 1 1 calc R
C30 C -0.08877(18) 0.8165(2) 0.17685(18) 0.0349(9) Uani 1 1 d .
H30A H -0.0892 0.8612 0.2044 0.042 Uiso 1 1 calc R
H30B H -0.1207 0.7753 0.1921 0.042 Uiso 1 1 calc R
C31 C -0.1466(2) 0.7593(2) 0.06912(19) 0.0395(10) Uani 1 1 d .
C32 C -0.1386(2) 0.7603(3) 0.0089(2) 0.0490(11) Uani 1 1 d .
H32A H -0.1231 0.8074 -0.0095 0.059 Uiso 1 1 calc R
C33 C -0.1527(3) 0.6942(3) -0.0244(2) 0.0611(14) Uani 1 1 d .
H33A H -0.1471 0.6962 -0.0652 0.073 Uiso 1 1 calc R
C34 C -0.1750(3) 0.6258(3) 0.0017(3) 0.0634(14) Uani 1 1 d .
H34A H -0.1856 0.5806 -0.0211 0.076 Uiso 1 1 calc R
C35 C -0.1819(3) 0.6225(3) 0.0612(2) 0.0571(13) Uani 1 1 d .
H35A H -0.1962 0.5748 0.0794 0.069 Uiso 1 1 calc R
C36 C -0.1681(2) 0.6893(3) 0.0943(2) 0.0477(11) Uani 1 1 d .
H36A H -0.1735 0.6867 0.1350 0.057 Uiso 1 1 calc R
C37 C -0.2060(2) 0.8896(2) 0.13574(19) 0.0385(9) Uani 1 1 d .
C38 C -0.2697(2) 0.8499(3) 0.1363(2) 0.0538(12) Uani 1 1 d .
H38A H -0.2730 0.7989 0.1194 0.065 Uiso 1 1 calc R
C39 C -0.3290(3) 0.8842(3) 0.1615(3) 0.0635(14) Uani 1 1 d .
H39A H -0.3723 0.8564 0.1620 0.076 Uiso 1 1 calc R
C40 C -0.3246(3) 0.9575(3) 0.1853(2) 0.0613(14) Uani 1 1 d .
H40A H -0.3652 0.9815 0.2017 0.074 Uiso 1 1 calc R
C41 C -0.2615(3) 0.9971(3) 0.1857(2) 0.0620(14) Uani 1 1 d .
H41A H -0.2580 1.0477 0.2033 0.074 Uiso 1 1 calc R
C42 C -0.2039(3) 0.9633(3) 0.1608(2) 0.0559(13) Uani 1 1 d .
H42A H -0.1608 0.9917 0.1607 0.067 Uiso 1 1 calc R

loop_
_atom_site_aniso_label
_atom_site_aniso_U_11
_atom_site_aniso_U_22
_atom_site_aniso_U_33
_atom_site_aniso_U_23
_atom_site_aniso_U_13
_atom_site_aniso_U_12
Ni 0.0234(2) 0.0385(3) 0.0371(3) 0.0040(2) -0.0020(2) 0.0003(2)
P1 0.0251(5) 0.0344(5) 0.0341(6) 0.0012(4) -0.0003(4) -0.0016(4)
P2 0.0235(4) 0.0345(5) 0.0364(6) 0.0036(4) -0.0024(4) -0.0009(4)
P3 0.0322(5) 0.0394(5) 0.0403(6) 0.0009(5) -0.0029(5) 0.0049(4)
O1 0.0260(14) 0.0487(16) 0.0564(19) 0.0148(15) -0.0022(13) 0.0017(12)
O2 0.0303(14) 0.0537(18) 0.061(2) 0.0141(16) -0.0053(14) -0.0039(13)
N1 0.0219(15) 0.0357(16) 0.0381(19) 0.0029(15) -0.0001(14) 0.0013(13)
C1 0.0249(19) 0.056(3) 0.049(3) 0.008(2) -0.0028(18) -0.0023(18)
C2 0.031(2) 0.049(2) 0.050(3) 0.007(2) -0.0008(19) -0.0047(19)
C3 0.030(2) 0.041(2) 0.049(3) 0.009(2) -0.0106(18) -0.0042(18)
C4 0.0307(19) 0.0314(19) 0.039(2) 0.0003(17) -0.0013(17) 0.0018(16)
C5 0.0310(18) 0.0354(19) 0.038(2) -0.0053(18) 0.0004(17) -0.0051(17)
C6 0.081(4) 0.143(6) 0.095(5) -0.078(5) -0.053(4) 0.073(4)
C7 0.110(6) 0.155(7) 0.119(6) -0.090(6) -0.058(5) 0.090(5)
C8 0.086(4) 0.072(4) 0.075(4) -0.038(3) -0.008(3) 0.002(3)
C9 0.043(3) 0.154(6) 0.086(5) -0.068(5) 0.002(3) -0.016(4)
C10 0.031(2) 0.126(5) 0.067(4) -0.055(4) 0.000(2) 0.000(3)
C11 0.0252(18) 0.037(2) 0.036(2) -0.0008(17) -0.0007(16) -0.0009(15)
C12 0.052(3) 0.047(2) 0.049(3) -0.005(2) -0.011(2) -0.002(2)
C13 0.055(3) 0.043(3) 0.080(4) -0.006(3) -0.015(3) -0.010(2)
C14 0.045(3) 0.041(2) 0.078(4) 0.007(3) 0.003(2) -0.009(2)
C15 0.067(3) 0.046(3) 0.053(3) 0.010(2) 0.010(3) -0.005(2)
C16 0.046(2) 0.043(2) 0.042(3) 0.003(2) 0.000(2) -0.006(2)
C17 0.0246(17) 0.0368(19) 0.033(2) 0.0017(17) -0.0009(15) 0.0013(16)
C18 0.0290(19) 0.037(2) 0.045(2) 0.0027(18) -0.0020(17) -0.0014(17)
C19 0.038(2) 0.063(3) 0.082(4) -0.022(3) -0.015(2) 0.016(2)
C20 0.059(3) 0.061(3) 0.122(6) -0.035(4) -0.023(3) 0.029(3)
C21 0.062(3) 0.058(3) 0.104(5) -0.041(3) -0.015(3) 0.010(3)
C22 0.053(3) 0.061(3) 0.099(5) -0.029(3) -0.033(3) 0.010(3)
C23 0.042(2) 0.042(2) 0.081(4) -0.013(2) -0.022(2) 0.006(2)
C24 0.033(2) 0.041(2) 0.036(2) 0.0064(18) -0.0023(17) -0.0025(17)
C25 0.035(2) 0.053(3) 0.048(3) 0.007(2) -0.008(2) -0.008(2)
C26 0.045(2) 0.057(3) 0.047(3) 0.015(2) 0.001(2) -0.010(2)
C27 0.067(3) 0.082(4) 0.042(3) 0.024(3) -0.004(3) -0.023(3)
C28 0.063(3) 0.088(4) 0.044(3) 0.013(3) -0.017(3) -0.027(3)
C29 0.040(2) 0.058(3) 0.046(3) 0.008(2) -0.003(2) -0.012(2)
C30 0.0251(18) 0.038(2) 0.042(2) 0.0009(18) -0.0040(16) 0.0035(16)
C31 0.0290(19) 0.046(2) 0.044(2) -0.007(2) -0.0044(17) 0.0109(18)
C32 0.043(2) 0.055(3) 0.049(3) -0.002(2) -0.007(2) 0.012(2)
C33 0.057(3) 0.080(4) 0.046(3) -0.015(3) -0.012(2) 0.008(3)
C34 0.049(3) 0.065(3) 0.076(4) -0.028(3) -0.013(3) 0.004(3)
C35 0.051(3) 0.052(3) 0.069(4) -0.009(2) -0.001(3) -0.003(2)
C36 0.045(2) 0.049(2) 0.050(3) -0.007(2) -0.001(2) 0.000(2)
C37 0.037(2) 0.039(2) 0.040(2) 0.0003(19) -0.0056(18) 0.0101(17)
C38 0.039(2) 0.050(3) 0.073(4) -0.009(2) 0.007(2) 0.003(2)
C39 0.040(3) 0.074(3) 0.077(4) -0.006(3) 0.011(3) 0.005(2)
C40 0.055(3) 0.077(4) 0.052(3) -0.005(3) 0.001(2) 0.030(3)
C41 0.063(3) 0.057(3) 0.065(3) -0.017(3) -0.005(3) 0.023(3)
C42 0.046(3) 0.050(3) 0.071(4) -0.012(2) -0.007(2) 0.010(2)

loop_
_atom_type_symbol
_atom_type_description
_atom_type_scat_dispersion_real
_atom_type_scat_dispersion_imag
_atom_type_scat_source
C C 0.0033 0.0016 'International Tables Vol C Tables 4.2.6.8 and 6.1.1.4'
H H 0.0000 0.0000 'International Tables Vol C Tables 4.2.6.8 and 6.1.1.4'
N N 0.0061 0.0033 'International Tables Vol C Tables 4.2.6.8 and 6.1.1.4'
O O 0.0106 0.0060 'International Tables Vol C Tables 4.2.6.8 and 6.1.1.4'
P P 0.1023 0.0942 'International Tables Vol C Tables 4.2.6.8 and 6.1.1.4'
Ni Ni 0.3393 1.1124 'International Tables Vol C Tables 4.2.6.8 and 6.1.1.4'

loop_
_geom_angle_atom_site_label_1
_geom_angle_atom_site_label_2
_geom_angle_atom_site_label_3
_geom_angle
O1 Ni C1 84.73(15)
O1 Ni P1 170.18(10)
C1 Ni P1 90.15(13)
O1 Ni P2 94.27(9)
C1 Ni P2 178.81(14)
P1 Ni P2 90.93(4)
C5 P1 C11 105.25(18)
C5 P1 C4 105.37(18)
C11 P1 C4 97.08(17)
C5 P1 Ni 108.49(14)
C11 P1 Ni 121.60(13)
C4 P1 Ni 117.32(14)
C18 P2 C24 103.00(19)
C18 P2 C17 105.82(18)
C24 P2 C17 97.33(18)
C18 P2 Ni 111.64(14)
C24 P2 Ni 120.55(13)
C17 P2 Ni 116.45(12)
C31 P3 C37 105.32(18)
C31 P3 C30 103.26(19)
C37 P3 C30 95.07(18)
C3 O1 Ni 116.7(3)
C17 N1 C4 112.9(3)
C17 N1 C30 109.6(3)
C4 N1 C30 110.3(3)
C2 C1 Ni 107.0(3)
C1 C2 C3 108.8(4)
O2 C3 O1 123.5(4)
O2 C3 C2 122.2(4)
O1 C3 C2 114.3(3)
N1 C4 P1 115.1(2)
C6 C5 C10 117.5(4)
C6 C5 P1 118.2(3)
C10 C5 P1 124.3(3)
C5 C6 C7 121.4(5)
C8 C7 C6 120.8(6)
C7 C8 C9 118.5(5)
C8 C9 C10 120.5(6)
C5 C10 C9 121.2(5)
C16 C11 C12 118.7(4)
C16 C11 P1 121.9(3)
C12 C11 P1 119.3(3)
C13 C12 C11 120.3(5)
C12 C13 C14 120.3(5)
C15 C14 C13 119.9(4)
C14 C15 C16 120.3(5)
C11 C16 C15 120.4(4)
N1 C17 P2 116.3(3)
C23 C18 C19 118.0(4)
C23 C18 P2 124.2(3)
C19 C18 P2 117.7(3)
C20 C19 C18 121.1(5)
C19 C20 C21 119.7(5)
C22 C21 C20 120.0(5)
C21 C22 C23 120.4(5)
C18 C23 C22 120.8(4)
C29 C24 C25 119.2(4)
C29 C24 P2 120.7(3)
C25 C24 P2 120.1(3)
C26 C25 C24 120.6(4)
C27 C26 C25 120.0(4)
C26 C27 C28 120.3(5)
C29 C28 C27 120.0(5)
C28 C29 C24 119.8(4)
N1 C30 P3 114.0(3)
C36 C31 C32 117.4(4)
C36 C31 P3 127.0(4)
C32 C31 P3 115.5(3)
C33 C32 C31 121.6(5)
C34 C33 C32 119.6(5)
C33 C34 C35 120.1(5)
C34 C35 C36 119.8(5)
C31 C36 C35 121.4(5)
C42 C37 C38 117.4(4)
C42 C37 P3 116.8(3)
C38 C37 P3 125.8(3)
C37 C38 C39 120.7(4)
C40 C39 C38 119.9(5)
C39 C40 C41 120.0(5)
C42 C41 C40 119.7(5)
C41 C42 C37 122.3(5)

loop_
_geom_bond_atom_site_label_1
_geom_bond_atom_site_label_2
_geom_bond_distance
Ni O1 1.891(3)
Ni C1 1.955(4)
Ni P1 2.1166(11)
Ni P2 2.2327(11)
P1 C5 1.818(4)
P1 C11 1.823(4)
P1 C4 1.843(4)
P2 C18 1.815(4)
P2 C24 1.828(4)
P2 C17 1.840(4)
P3 C31 1.834(4)
P3 C37 1.836(4)
P3 C30 1.855(4)
O1 C3 1.305(5)
O2 C3 1.231(5)
N1 C17 1.457(5)
N1 C4 1.468(5)
N1 C30 1.469(4)
C1 C2 1.504(6)
C2 C3 1.512(6)
C5 C6 1.352(6)
C5 C10 1.366(6)
C6 C7 1.374(8)
C7 C8 1.355(9)
C8 C9 1.351(8)
C9 C10 1.380(7)
C11 C16 1.376(6)
C11 C12 1.399(6)
C12 C13 1.375(6)
C13 C14 1.382(7)
C14 C15 1.358(7)
C15 C16 1.396(6)
C18 C23 1.383(6)
C18 C19 1.393(6)
C19 C20 1.371(7)
C20 C21 1.384(8)
C21 C22 1.363(7)
C22 C23 1.379(7)
C24 C29 1.387(6)
C24 C25 1.404(6)
C25 C26 1.373(6)
C26 C27 1.370(7)
C27 C28 1.395(7)
C28 C29 1.385(7)
C31 C36 1.382(6)
C31 C32 1.404(6)
C32 C33 1.384(7)
C33 C34 1.372(7)
C34 C35 1.387(8)
C35 C36 1.389(6)
C37 C42 1.375(6)
C37 C38 1.385(6)
C38 C39 1.397(6)
C39 C40 1.359(7)
C40 C41 1.375(7)
C41 C42 1.364(7)
